data_2232677
loop_
_publ_author_name
'Kapoor, Kamini'
'Gupta, Vivek K.'
'Kant, Rajni'
'Pandya, Jalpa R.'
'Lade, Sunil B.'
'Joshi, Hitendra S.'

_publ_section_title
;
 (<i>E</i>)-3-(Furan-2-yl)-1-(4-methoxyphenyl)prop-2-en-1-one
;
_journal_coeditor_code GK2411
_journal_issue 12
_journal_name_full 'Acta Crystallographica Section E'
_journal_page_first o3185
_journal_paper_doi 10.1107/S160053681104373X
_journal_volume 67
_journal_year 2011
_chemical_formula_iupac 'C14 H12 O3'
_chemical_formula_moiety 'C14 H12 O3'
_chemical_formula_sum 'C14 H12 O3'
_chemical_formula_weight 228.24
_chemical_melting_point 341
_chemical_name_systematic
;
(<i>E</i>)-3-(Furan-2-yl)-1-(4-methoxyphenyl)prop-2-en-1-one
;
_space_group_IT_number 14
_symmetry_cell_setting monoclinic
_symmetry_space_group_name_Hall '-P 2yn'
_symmetry_space_group_name_H-M 'P 1 21/n 1'
_atom_sites_solution_hydrogens geom
_atom_sites_solution_primary direct
_atom_sites_solution_secondary difmap
_audit_creation_method SHELXL-97
_cell_angle_alpha 90.00
_cell_angle_beta 94.357(4)
_cell_angle_gamma 90.00
_cell_formula_units_Z 4
_cell_length_a 7.1583(3)
_cell_length_b 19.1516(8)
_cell_length_c 8.4293(3)
_cell_measurement_reflns_used 5366
_cell_measurement_temperature 293(2)
_cell_measurement_theta_max 29.02
_cell_measurement_theta_min 3.55
_cell_volume 1152.26(8)
_computing_cell_refinement 'CrysAlis PRO (Oxford Diffraction, 2007)'
_computing_data_collection 'CrysAlis PRO (Oxford Diffraction, 2007)'
_computing_data_reduction 'CrysAlis PRO (Oxford Diffraction, 2007)'
_computing_molecular_graphics 'ORTEP-3 (Farrugia, 1997)'
_computing_publication_material 'PLATON (Spek, 2009) and PARST (Nardelli, 1995)'
_computing_structure_refinement 'SHELXL97 (Sheldrick, 2008)'
_computing_structure_solution 'SHELXS97 (Sheldrick, 2008)'
_diffrn_ambient_temperature 293(2)
_diffrn_detector_area_resol_mean 16.1049
_diffrn_measured_fraction_theta_full 0.998
_diffrn_measured_fraction_theta_max 0.998
_diffrn_measurement_device_type 'Oxford Diffraction Xcalibur S'
_diffrn_measurement_method '\w scans'
_diffrn_radiation_monochromator graphite
_diffrn_radiation_source 'fine-focus sealed tube'
_diffrn_radiation_type MoK\a
_diffrn_radiation_wavelength 0.71073
_diffrn_reflns_av_R_equivalents 0.0284
_diffrn_reflns_av_sigmaI/netI 0.0185
_diffrn_reflns_limit_h_max 8
_diffrn_reflns_limit_h_min -8
_diffrn_reflns_limit_k_max 22
_diffrn_reflns_limit_k_min -22
_diffrn_reflns_limit_l_max 10
_diffrn_reflns_limit_l_min -10
_diffrn_reflns_number 13386
_diffrn_reflns_theta_full 25.00
_diffrn_reflns_theta_max 25.00
_diffrn_reflns_theta_min 3.56
_diffrn_standards_decay_% 0
_diffrn_standards_interval_count 0
_diffrn_standards_interval_time 0
_diffrn_standards_number 0
_exptl_absorpt_coefficient_mu 0.092
_exptl_absorpt_correction_T_max 1.000
_exptl_absorpt_correction_T_min 0.976
_exptl_absorpt_correction_type multi-scan
_exptl_absorpt_process_details '(CrysAlis PRO; Oxford Diffraction, 2007)'
_exptl_crystal_colour yellow
_exptl_crystal_density_diffrn 1.316
_exptl_crystal_density_method 'not measured'
_exptl_crystal_description block
_exptl_crystal_F_000 480
_exptl_crystal_size_max 0.3
_exptl_crystal_size_mid 0.2
_exptl_crystal_size_min 0.2
_refine_diff_density_max 0.130
_refine_diff_density_min -0.125
_refine_ls_extinction_coef 0.0089(17)
_refine_ls_extinction_expression Fc^*^=kFc[1+0.001xFc^2^\l^3^/sin(2\q)]^-1/4^
_refine_ls_extinction_method 'SHELXL97 (Sheldrick, 2008)'
_refine_ls_goodness_of_fit_ref 1.031
_refine_ls_hydrogen_treatment constr
_refine_ls_matrix_type full
_refine_ls_number_parameters 156
_refine_ls_number_reflns 2027
_refine_ls_number_restraints 0
_refine_ls_restrained_S_all 1.031
_refine_ls_R_factor_all 0.0553
_refine_ls_R_factor_gt 0.0386
_refine_ls_shift/su_max 0.000
_refine_ls_shift/su_mean 0.000
_refine_ls_structure_factor_coef Fsqd
_refine_ls_weighting_details 'calc w=1/[\s^2^(Fo^2^)+(0.0349P)^2^+0.2369P] where P=(Fo^2^+2Fc^2^)/3'
_refine_ls_weighting_scheme calc
_refine_ls_wR_factor_gt 0.0866
_refine_ls_wR_factor_ref 0.0962
_reflns_number_gt 1546
_reflns_number_total 2027
_reflns_threshold_expression I>2sigma(I)
_cod_data_source_file gk2411.cif
_cod_data_source_block I
_cod_original_sg_symbol_H-M 'P 21/n'
_cod_database_code 2232677
_cod_database_fobs_code 2232677

loop_
_symmetry_equiv_pos_as_xyz
'x, y, z'
'-x+1/2, y+1/2, -z+1/2'
'-x, -y, -z'
'x-1/2, -y-1/2, z-1/2'

loop_
_atom_site_type_symbol
_atom_site_label
_atom_site_fract_x
_atom_site_fract_y
_atom_site_fract_z
_atom_site_U_iso_or_equiv
_atom_site_adp_type
_atom_site_calc_flag
_atom_site_refinement_flags
_atom_site_occupancy
_atom_site_symmetry_multiplicity
C C1 0.5604(2) 0.90359(8) -0.00421(19) 0.0538(4) Uani d . 1 1
C C2 0.3963(2) 0.85830(8) 0.01140(19) 0.0553(4) Uani d . 1 1
H H2 0.3954 0.8290 0.0993 0.066 Uiso calc R 1 1
C C3 0.2496(2) 0.85775(8) -0.09527(19) 0.0548(4) Uani d . 1 1
H H3 0.2546 0.8877 -0.1818 0.066 Uiso calc R 1 1
C C4 0.0853(2) 0.81579(8) -0.09015(19) 0.0543(4) Uani d . 1 1
C C6 -0.0871(3) 0.73468(11) 0.0068(2) 0.0783(6) Uani d . 1 1
H H6 -0.1271 0.6994 0.0720 0.094 Uiso calc R 1 1
C C7 -0.1863(3) 0.75916(11) -0.1198(2) 0.0774(6) Uani d . 1 1
H H7 -0.3048 0.7446 -0.1591 0.093 Uiso calc R 1 1
C C8 -0.0767(2) 0.81144(10) -0.1830(2) 0.0701(5) Uani d . 1 1
H H8 -0.1095 0.8383 -0.2727 0.084 Uiso calc R 1 1
C C9 0.7104(2) 0.90560(8) 0.12703(18) 0.0481(4) Uani d . 1 1
C C10 0.7260(2) 0.85704(8) 0.24994(19) 0.0545(4) Uani d . 1 1
H H10 0.6348 0.8227 0.2552 0.065 Uiso calc R 1 1
C C11 0.8739(2) 0.85887(8) 0.3638(2) 0.0581(4) Uani d . 1 1
H H11 0.8827 0.8254 0.4440 0.070 Uiso calc R 1 1
C C12 1.0100(2) 0.91016(8) 0.36004(19) 0.0519(4) Uani d . 1 1
C C13 0.9963(2) 0.95944(8) 0.2403(2) 0.0582(4) Uani d . 1 1
H H13 1.0863 0.9943 0.2365 0.070 Uiso calc R 1 1
C C14 0.8480(2) 0.95650(8) 0.1263(2) 0.0571(4) Uani d . 1 1
H H14 0.8399 0.9899 0.0460 0.068 Uiso calc R 1 1
C C17 1.3024(2) 0.95549(10) 0.4718(2) 0.0740(5) Uani d . 1 1
H H17A 1.3600 0.9490 0.3737 0.111 Uiso calc R 1 1
H H17B 1.3931 0.9471 0.5596 0.111 Uiso calc R 1 1
H H17C 1.2567 1.0025 0.4773 0.111 Uiso calc R 1 1
O O5 0.08105(16) 0.76778(6) 0.02948(13) 0.0675(4) Uani d . 1 1
O O15 0.57315(17) 0.93872(7) -0.12483(15) 0.0750(4) Uani d . 1 1
O O16 1.14981(16) 0.90766(6) 0.47907(14) 0.0687(4) Uani d . 1 1

loop_
_atom_site_aniso_label
_atom_site_aniso_U_11
_atom_site_aniso_U_22
_atom_site_aniso_U_33
_atom_site_aniso_U_12
_atom_site_aniso_U_13
_atom_site_aniso_U_23
C1 0.0570(10) 0.0505(9) 0.0550(10) 0.0044(8) 0.0116(8) 0.0056(8)
C2 0.0572(10) 0.0542(10) 0.0547(10) -0.0003(8) 0.0049(8) 0.0055(8)
C3 0.0612(10) 0.0509(9) 0.0527(9) 0.0065(8) 0.0076(8) -0.0005(8)
C4 0.0568(10) 0.0557(10) 0.0503(9) 0.0069(8) 0.0032(7) -0.0081(8)
C6 0.0736(13) 0.0847(14) 0.0782(13) -0.0259(11) 0.0153(10) -0.0189(11)
C7 0.0565(11) 0.0969(15) 0.0789(14) -0.0069(11) 0.0047(10) -0.0358(12)
C8 0.0661(12) 0.0820(13) 0.0605(11) 0.0119(10) -0.0062(9) -0.0151(10)
C9 0.0499(9) 0.0438(8) 0.0519(9) 0.0006(7) 0.0129(7) 0.0024(7)
C10 0.0534(9) 0.0495(9) 0.0609(10) -0.0112(7) 0.0077(8) 0.0065(8)
C11 0.0611(10) 0.0533(10) 0.0596(10) -0.0100(8) 0.0024(8) 0.0121(8)
C12 0.0513(9) 0.0496(9) 0.0554(10) -0.0028(7) 0.0089(7) -0.0027(8)
C13 0.0574(10) 0.0506(10) 0.0675(11) -0.0128(8) 0.0112(8) 0.0023(8)
C14 0.0622(10) 0.0494(9) 0.0609(10) -0.0050(8) 0.0126(8) 0.0119(8)
C17 0.0587(11) 0.0759(12) 0.0871(14) -0.0184(9) 0.0024(9) -0.0030(11)
O5 0.0650(8) 0.0726(8) 0.0642(8) -0.0123(6) -0.0009(6) -0.0002(6)
O15 0.0731(8) 0.0854(9) 0.0663(8) -0.0068(7) 0.0035(6) 0.0267(7)
O16 0.0625(7) 0.0702(8) 0.0717(8) -0.0168(6) -0.0055(6) 0.0065(6)

loop_
_atom_type_symbol
_atom_type_description
_atom_type_scat_dispersion_real
_atom_type_scat_dispersion_imag
_atom_type_scat_source
C C 0.0033 0.0016 'International Tables Vol C Tables 4.2.6.8 and 6.1.1.4'
H H 0.0000 0.0000 'International Tables Vol C Tables 4.2.6.8 and 6.1.1.4'
O O 0.0106 0.0060 'International Tables Vol C Tables 4.2.6.8 and 6.1.1.4'

loop_
_geom_angle_atom_site_label_1
_geom_angle_atom_site_label_2
_geom_angle_atom_site_label_3
_geom_angle
O15 C1 C2 120.42(15)
O15 C1 C9 120.53(15)
C2 C1 C9 119.05(14)
C3 C2 C1 122.54(15)
C3 C2 H2 118.7
C1 C2 H2 118.7
C2 C3 C4 126.45(15)
C2 C3 H3 116.8
C4 C3 H3 116.8
C8 C4 O5 108.66(15)
C8 C4 C3 133.60(17)
O5 C4 C3 117.73(13)
C7 C6 O5 111.29(18)
C7 C6 H6 124.4
O5 C6 H6 124.4
C6 C7 C8 106.16(17)
C6 C7 H7 126.9
C8 C7 H7 126.9
C4 C8 C7 107.71(18)
C4 C8 H8 126.1
C7 C8 H8 126.1
C14 C9 C10 117.17(15)
C14 C9 C1 119.32(14)
C10 C9 C1 123.45(14)
C11 C10 C9 121.16(14)
C11 C10 H10 119.4
C9 C10 H10 119.4
C10 C11 C12 120.51(15)
C10 C11 H11 119.7
C12 C11 H11 119.7
O16 C12 C13 124.72(14)
O16 C12 C11 115.88(14)
C13 C12 C11 119.40(15)
C14 C13 C12 119.35(15)
C14 C13 H13 120.3
C12 C13 H13 120.3
C13 C14 C9 122.40(15)
C13 C14 H14 118.8
C9 C14 H14 118.8
O16 C17 H17A 109.5
O16 C17 H17B 109.5
H17A C17 H17B 109.5
O16 C17 H17C 109.5
H17A C17 H17C 109.5
H17B C17 H17C 109.5
C6 O5 C4 106.19(14)
C12 O16 C17 117.81(13)

loop_
_geom_bond_atom_site_label_1
_geom_bond_atom_site_label_2
_geom_bond_distance
C1 O15 1.2284(18)
C1 C2 1.474(2)
C1 C9 1.483(2)
C2 C3 1.330(2)
C2 H2 0.9300
C3 C4 1.428(2)
C3 H3 0.9300
C4 C8 1.351(2)
C4 O5 1.3667(19)
C6 C7 1.322(3)
C6 O5 1.361(2)
C6 H6 0.9300
C7 C8 1.402(3)
C7 H7 0.9300
C8 H8 0.9300
C9 C14 1.386(2)
C9 C10 1.390(2)
C10 C11 1.374(2)
C10 H10 0.9300
C11 C12 1.385(2)
C11 H11 0.9300
C12 O16 1.3633(18)
C12 C13 1.380(2)
C13 C14 1.378(2)
C13 H13 0.9300
C14 H14 0.9300
C17 O16 1.4307(19)
C17 H17A 0.9600
C17 H17B 0.9600
C17 H17C 0.9600

loop_
_geom_hbond_atom_site_label_D
_geom_hbond_atom_site_label_H
_geom_hbond_atom_site_label_A
_geom_hbond_site_symmetry_A
_geom_hbond_distance_DH
_geom_hbond_distance_HA
_geom_hbond_distance_DA
_geom_hbond_angle_DHA
_geom_hbond_publ_flag
C10 H10 Cg1 4_565 0.93 2.761 3.592(2) 149 y
C17 H17C Cg2 3_556 0.96 3.073 3.788(2) 132 n

loop_
_geom_torsion_atom_site_label_1
_geom_torsion_atom_site_label_2
_geom_torsion_atom_site_label_3
_geom_torsion_atom_site_label_4
_geom_torsion
O15 C1 C2 C3 -5.9(2)
C9 C1 C2 C3 174.64(15)
C1 C2 C3 C4 179.95(14)
C2 C3 C4 C8 176.35(18)
C2 C3 C4 O5 -4.8(2)
O5 C6 C7 C8 -0.2(2)
O5 C4 C8 C7 0.07(19)
C3 C4 C8 C7 179.02(17)
C6 C7 C8 C4 0.1(2)
O15 C1 C9 C14 11.8(2)
C2 C1 C9 C14 -168.82(13)
O15 C1 C9 C10 -165.65(15)
C2 C1 C9 C10 13.8(2)
C14 C9 C10 C11 -1.2(2)
C1 C9 C10 C11 176.21(15)
C9 C10 C11 C12 1.1(3)
C10 C11 C12 O16 179.49(15)
C10 C11 C12 C13 -0.3(2)
O16 C12 C13 C14 179.98(15)
C11 C12 C13 C14 -0.3(2)
C12 C13 C14 C9 0.1(2)
C10 C9 C14 C13 0.7(2)
C1 C9 C14 C13 -176.87(15)
C7 C6 O5 C4 0.3(2)
C8 C4 O5 C6 -0.21(18)
C3 C4 O5 C6 -179.35(14)
C13 C12 O16 C17 -6.0(2)
C11 C12 O16 C17 174.30(14)

loop_
_cod_related_entry_id
_cod_related_entry_database
_cod_related_entry_code
1 ChemSpider 4512023
